data_2204343
loop_
_publ_author_name
'Zhang, Xian-Ming'

_publ_section_title
<i>catena</i>-Poly[[bis[triaqua[2,5-bis(4-pyridyl)-1,3,4-thiadiazole]cobalt(II)]]-\m~4~-tetravanadato]
_journal_issue 10
_journal_name_full 'Acta Crystallographica Section E'
_journal_page_first m1411
_journal_page_last m1413
_journal_paper_doi 10.1107/S1600536804022111
_journal_volume 60
_journal_year 2004
_chemical_formula_iupac '[Co (C12 H8 N4 S) (V2 O6) 3(H2 O)]'
_chemical_formula_moiety 'Co (C12 H8 N4 S) (V2 O6) 3(H2 O)'
_chemical_formula_sum 'C12 H14 Co N4 O9 S V2'
_chemical_formula_weight 551.14
_chemical_name_systematic
;
catena-poly[bis[cobalt(II)-2,5-bis(4-pyridyl)
-1,3,4-thiadiazole](tetravanadate)(hexahydrate)]
;
_space_group_IT_number 2
_symmetry_cell_setting triclinic
_symmetry_space_group_name_Hall '-P 1'
_symmetry_space_group_name_H-M 'P -1'
_atom_sites_solution_hydrogens 'difmap (O-H) and geom (C-H)'
_atom_sites_solution_primary direct
_atom_sites_solution_secondary difmap
_audit_creation_method SHELXL-97
_cell_angle_alpha 96.313(3)
_cell_angle_beta 91.631(3)
_cell_angle_gamma 103.402(3)
_cell_formula_units_Z 2
_cell_length_a 8.0562(18)
_cell_length_b 8.2506(18)
_cell_length_c 14.253(3)
_cell_measurement_reflns_used 86
_cell_measurement_temperature 293(2)
_cell_measurement_theta_max 25.2
_cell_measurement_theta_min 2.5
_cell_volume 914.6(3)
_computing_cell_refinement 'SAINT (Bruker, 2001)'
_computing_data_collection 'SMART (Bruker, 2001)'
_computing_data_reduction 'SAINT '
_computing_molecular_graphics 'ORTEP-II (Johnson, 1976)'
_computing_publication_material 'SHELXL97 '
_computing_structure_refinement 'SHELXL97 (Sheldrick, 1997)'
_computing_structure_solution 'SHELXS97 (Sheldrick, 1997)'
_diffrn_ambient_temperature 293(2)
_diffrn_measured_fraction_theta_full 0.97
_diffrn_measured_fraction_theta_max 0.97
_diffrn_measurement_device_type 'Bruker SMART Apex CCD Diffractometer'
_diffrn_measurement_method '\f and \w'
_diffrn_radiation_monochromator graphite
_diffrn_radiation_source 'fine-focus sealed tube'
_diffrn_radiation_type MoK\a
_diffrn_radiation_wavelength 0.71073
_diffrn_reflns_av_R_equivalents 0.0196
_diffrn_reflns_av_sigmaI/netI 0.0476
_diffrn_reflns_limit_h_max 9
_diffrn_reflns_limit_h_min -8
_diffrn_reflns_limit_k_max 7
_diffrn_reflns_limit_k_min -10
_diffrn_reflns_limit_l_max 17
_diffrn_reflns_limit_l_min -14
_diffrn_reflns_number 4126
_diffrn_reflns_theta_full 25.99
_diffrn_reflns_theta_max 25.99
_diffrn_reflns_theta_min 1.44
_diffrn_standards_decay_% 0
_diffrn_standards_interval_count 0
_diffrn_standards_number 0
_exptl_absorpt_coefficient_mu 2.069
_exptl_absorpt_correction_T_max 0.789
_exptl_absorpt_correction_T_min 0.595
_exptl_absorpt_correction_type multi-scan
_exptl_absorpt_process_details '(SADABS; Bruker, 2001)'
_exptl_crystal_colour red
_exptl_crystal_density_diffrn 2.001
_exptl_crystal_density_method 'not measured'
_exptl_crystal_description block
_exptl_crystal_F_000 550
_exptl_crystal_size_max 0.28
_exptl_crystal_size_mid 0.21
_exptl_crystal_size_min 0.12
_refine_diff_density_max 0.549
_refine_diff_density_min -0.398
_refine_ls_extinction_method none
_refine_ls_goodness_of_fit_ref 1.030
_refine_ls_hydrogen_treatment constr
_refine_ls_matrix_type full
_refine_ls_number_parameters 262
_refine_ls_number_reflns 3483
_refine_ls_number_restraints 0
_refine_ls_restrained_S_all 1.030
_refine_ls_R_factor_all 0.0458
_refine_ls_R_factor_gt 0.0389
_refine_ls_shift/su_max 0.000
_refine_ls_shift/su_mean 0.000
_refine_ls_structure_factor_coef Fsqd
_refine_ls_weighting_details 'calc w = 1/[\s^2^(Fo^2^)+(0.0485P)^2^] where P = (Fo^2^+2Fc^2^)/3'
_refine_ls_weighting_scheme calc
_refine_ls_wR_factor_gt 0.0903
_refine_ls_wR_factor_ref 0.0942
_reflns_number_gt 3035
_reflns_number_total 3483
_reflns_threshold_expression I>2\s(I)
_cod_data_source_file hb6090.cif
_cod_data_source_block I
_cod_database_code 2204343
_cod_database_fobs_code 2204343

loop_
_symmetry_equiv_pos_as_xyz
'x, y, z'
'-x, -y, -z'

loop_
_atom_site_label
_atom_site_fract_x
_atom_site_fract_y
_atom_site_fract_z
_atom_site_U_iso_or_equiv
_atom_site_adp_type
_atom_site_calc_flag
_atom_site_refinement_flags
_atom_site_occupancy
_atom_site_type_symbol
Co1 0.23745(6) 0.15653(5) 0.38131(3) 0.01374(14) Uani d . 1 Co
V1 0.09244(7) -0.25405(7) 0.46779(4) 0.01310(15) Uani d . 1 V
V2 0.19563(7) -0.43253(7) 0.64109(4) 0.01500(16) Uani d . 1 V
S1 0.68596(12) -0.41363(11) 0.12653(6) 0.0197(2) Uani d . 1 S
N1 0.4249(4) 0.0801(3) 0.29940(18) 0.0148(6) Uani d . 1 N
N2 0.6583(4) -0.1980(4) 0.0162(2) 0.0224(7) Uani d . 1 N
N3 0.7116(4) -0.3198(4) -0.0381(2) 0.0217(7) Uani d . 1 N
C11 0.8823(5) -0.8395(4) -0.0293(3) 0.0232(8) Uani d . 1 C
H11A 0.9049 -0.9247 0.0066 0.080 Uiso d R 1 H
O1 0.1785(3) -0.0811(3) 0.42268(15) 0.0190(5) Uani d . 1 O
O2 -0.0650(3) -0.2329(3) 0.53529(15) 0.0199(6) Uani d . 1 O
O3 0.2475(3) -0.3182(3) 0.53858(16) 0.0186(5) Uani d . 1 O
O4 0.3511(3) -0.5304(3) 0.65283(16) 0.0204(6) Uani d . 1 O
O5 0.1903(3) -0.3036(3) 0.73515(16) 0.0218(6) Uani d . 1 O
O6 -0.0145(3) -0.5768(3) 0.62458(15) 0.0177(5) Uani d . 1 O
C1 0.5054(5) -0.0304(4) 0.3291(2) 0.0195(8) Uani d . 1 C
H1A 0.5073 -0.0423 0.3953 0.080 Uiso d R 1 H
C2 0.5852(5) -0.1293(4) 0.2702(2) 0.0191(8) Uani d . 1 C
H2A 0.6435 -0.2061 0.2947 0.080 Uiso d R 1 H
C3 0.5805(4) -0.1132(4) 0.1739(2) 0.0167(7) Uani d . 1 C
C4 0.5083(5) 0.0112(4) 0.1437(2) 0.0189(8) Uani d . 1 C
H4A 0.5122 0.0322 0.0787 0.080 Uiso d R 1 H
C5 0.4323(4) 0.1039(4) 0.2075(2) 0.0181(8) Uani d . 1 C
H5A 0.3822 0.1889 0.1857 0.080 Uiso d R 1 H
C6 0.6413(4) -0.2272(4) 0.1041(2) 0.0178(8) Uani d . 1 C
C7 0.7318(4) -0.4413(4) 0.0088(2) 0.0179(8) Uani d . 1 C
C8 0.7913(5) -0.5854(4) -0.0348(2) 0.0187(8) Uani d . 1 C
C9 0.8209(5) -0.5973(4) -0.1313(2) 0.0213(8) Uani d . 1 C
H9A 0.8015 -0.5136 -0.1693 0.080 Uiso d R 1 H
C10 0.8787(5) -0.7333(5) -0.1701(3) 0.0241(9) Uani d . 1 C
H10A 0.8966 -0.7432 -0.2365 0.080 Uiso d R 1 H
N4 0.9109(4) -0.8529(4) -0.1214(2) 0.0228(7) Uani d . 1 N
C12 0.8231(5) -0.7097(4) 0.0169(2) 0.0204(8) Uani d . 1 C
H12A 0.8037 -0.7052 0.0832 0.080 Uiso d R 1 H
O1W 0.4151(3) 0.2473(3) 0.49621(16) 0.0200(5) Uani d . 1 O
O2W 0.0464(3) 0.0856(3) 0.27223(17) 0.0247(6) Uani d . 1 O
O3W 0.2934(3) 0.3962(3) 0.33170(16) 0.0215(6) Uani d . 1 O
H3WA 0.4075 0.4462 0.3431 0.050 Uiso d R 1 H
H1WA 0.5275 0.2806 0.4877 0.050 Uiso d R 1 H
H3WB 0.2439 0.4717 0.3557 0.050 Uiso d R 1 H
H2WA 0.0523 0.0354 0.2207 0.050 Uiso d R 1 H
H2WB -0.0256 0.1544 0.2674 0.050 Uiso d R 1 H
H1WB 0.3891 0.3240 0.5440 0.050 Uiso d R 1 H

loop_
_atom_site_aniso_label
_atom_site_aniso_U_11
_atom_site_aniso_U_22
_atom_site_aniso_U_33
_atom_site_aniso_U_12
_atom_site_aniso_U_13
_atom_site_aniso_U_23
Co1 0.0152(3) 0.0119(3) 0.0140(2) 0.00247(19) 0.00297(18) 0.00214(18)
V1 0.0139(3) 0.0109(3) 0.0143(3) 0.0020(2) 0.0026(2) 0.0024(2)
V2 0.0159(3) 0.0138(3) 0.0151(3) 0.0026(2) 0.0012(2) 0.0023(2)
S1 0.0274(5) 0.0179(5) 0.0159(4) 0.0091(4) 0.0038(4) 0.0021(3)
N1 0.0167(16) 0.0144(15) 0.0138(14) 0.0034(12) 0.0035(12) 0.0034(11)
N2 0.0313(19) 0.0206(17) 0.0188(16) 0.0113(14) 0.0070(13) 0.0047(13)
N3 0.0297(19) 0.0223(17) 0.0158(15) 0.0113(14) 0.0039(13) 0.0025(13)
C11 0.021(2) 0.0169(19) 0.031(2) 0.0034(15) 0.0032(16) 0.0031(16)
O1 0.0231(14) 0.0131(12) 0.0207(13) 0.0021(10) 0.0033(11) 0.0055(10)
O2 0.0207(14) 0.0207(13) 0.0181(13) 0.0046(11) 0.0041(10) 0.0012(10)
O3 0.0168(13) 0.0189(13) 0.0217(13) 0.0038(10) 0.0020(10) 0.0097(10)
O4 0.0210(14) 0.0199(13) 0.0222(13) 0.0070(11) 0.0013(11) 0.0056(10)
O5 0.0257(15) 0.0196(14) 0.0183(13) 0.0038(11) 0.0009(11) -0.0027(10)
O6 0.0205(14) 0.0145(12) 0.0154(12) -0.0001(10) 0.0007(10) 0.0000(9)
C1 0.022(2) 0.0179(19) 0.0195(19) 0.0047(15) 0.0029(15) 0.0052(15)
C2 0.023(2) 0.0186(19) 0.0181(18) 0.0074(15) 0.0026(15) 0.0064(15)
C3 0.0153(19) 0.0128(17) 0.0206(18) 0.0016(14) 0.0023(14) -0.0006(14)
C4 0.020(2) 0.0192(19) 0.0170(18) 0.0038(15) 0.0038(15) 0.0043(14)
C5 0.020(2) 0.0159(18) 0.0179(18) 0.0026(15) 0.0029(15) 0.0036(14)
C6 0.0140(19) 0.0182(19) 0.0208(19) 0.0024(14) 0.0002(14) 0.0041(14)
C7 0.0184(19) 0.0199(19) 0.0145(17) 0.0041(15) 0.0008(14) -0.0012(14)
C8 0.019(2) 0.0160(18) 0.0202(18) 0.0029(15) 0.0011(15) -0.0010(14)
C9 0.022(2) 0.022(2) 0.0195(19) 0.0062(16) 0.0012(15) 0.0013(15)
C10 0.025(2) 0.022(2) 0.023(2) 0.0040(16) 0.0053(16) -0.0031(16)
N4 0.0216(18) 0.0184(17) 0.0256(17) 0.0026(13) 0.0020(13) -0.0049(13)
C12 0.022(2) 0.0193(19) 0.0187(18) 0.0028(15) 0.0008(15) 0.0021(15)
O1W 0.0167(14) 0.0243(14) 0.0175(12) 0.0027(10) 0.0009(10) 0.0004(10)
O2W 0.0276(16) 0.0248(14) 0.0222(13) 0.0124(12) -0.0063(11) -0.0062(11)
O3W 0.0241(15) 0.0155(13) 0.0254(13) 0.0052(11) 0.0041(11) 0.0035(10)

loop_
_atom_type_symbol
_atom_type_description
_atom_type_scat_dispersion_real
_atom_type_scat_dispersion_imag
_atom_type_scat_source
C C 0.0033 0.0016 'International Tables Vol C Tables 4.2.6.8 and 6.1.1.4'
H H 0.0000 0.0000 'International Tables Vol C Tables 4.2.6.8 and 6.1.1.4'
N N 0.0061 0.0033 'International Tables Vol C Tables 4.2.6.8 and 6.1.1.4'
O O 0.0106 0.0060 'International Tables Vol C Tables 4.2.6.8 and 6.1.1.4'
S S 0.1246 0.1234 'International Tables Vol C Tables 4.2.6.8 and 6.1.1.4'
V V 0.3005 0.5294 'International Tables Vol C Tables 4.2.6.8 and 6.1.1.4'
Co Co 0.3494 0.9721 'International Tables Vol C Tables 4.2.6.8 and 6.1.1.4'

loop_
_geom_angle_atom_site_label_1
_geom_angle_atom_site_label_2
_geom_angle_atom_site_label_3
_geom_angle_site_symmetry_1
_geom_angle_site_symmetry_3
_geom_angle
_geom_angle_publ_flag
O2 Co1 O1 2_556 . 92.51(9) n
O2 Co1 O2W 2_556 . 88.19(10) n
O1 Co1 O2W . . 91.26(10) n
O2 Co1 O1W 2_556 . 86.38(10) n
O1 Co1 O1W . . 91.95(9) n
O2W Co1 O1W . . 173.81(9) n
O2 Co1 N1 2_556 . 177.54(10) n
O1 Co1 N1 . . 87.41(10) n
O2W Co1 N1 . . 94.27(10) n
O1W Co1 N1 . . 91.16(10) n
O2 Co1 O3W 2_556 . 88.71(9) n
O1 Co1 O3W . . 177.14(9) n
O2W Co1 O3W . . 86.19(10) n
O1W Co1 O3W . . 90.71(9) n
N1 Co1 O3W . . 91.48(10) n
O1 V1 O2 . . 112.63(12) no
O1 V1 O3 . . 111.07(12) no
O2 V1 O3 . . 107.25(11) no
O1 V1 O6 . 2_546 110.37(11) no
O2 V1 O6 . 2_546 108.94(12) no
O3 V1 O6 . 2_546 106.32(11) no
O5 V2 O4 . . 110.76(13) no
O5 V2 O6 . . 106.41(12) no
O4 V2 O6 . . 112.50(12) no
O5 V2 O3 . . 110.72(12) no
O4 V2 O3 . . 104.82(11) no
O6 V2 O3 . . 111.72(11) no
C6 S1 C7 . . 86.83(17) no
C1 N1 C5 . . 117.5(3) no
C1 N1 Co1 . . 119.8(2) no
C5 N1 Co1 . . 120.3(2) no
C6 N2 N3 . . 113.1(3) no
C7 N3 N2 . . 112.7(3) no
N4 C11 C12 . . 123.6(3) no
N4 C11 H11A . . 117.9 no
C12 C11 H11A . . 118.5 no
V1 O1 Co1 . . 165.77(15) y
V1 O2 Co1 . 2_556 168.36(15) y
V1 O3 V2 . . 123.74(13) y
V1 O6 V2 2_546 . 128.55(13) y
N1 C1 C2 . . 123.9(3) no
N1 C1 H1A . . 117.9 no
C2 C1 H1A . . 118.2 no
C1 C2 C3 . . 118.1(3) no
C1 C2 H2A . . 121.2 no
C3 C2 H2A . . 120.7 no
C4 C3 C2 . . 118.1(3) no
C4 C3 C6 . . 119.6(3) no
C2 C3 C6 . . 122.2(3) no
C5 C4 C3 . . 119.5(3) no
C5 C4 H4A . . 120.3 no
C3 C4 H4A . . 120.2 no
N1 C5 C4 . . 122.5(3) no
N1 C5 H5A . . 118.7 no
C4 C5 H5A . . 118.7 no
N2 C6 C3 . . 121.7(3) no
N2 C6 S1 . . 113.7(3) no
C3 C6 S1 . . 124.5(3) no
N3 C7 C8 . . 122.4(3) no
N3 C7 S1 . . 113.7(3) no
C8 C7 S1 . . 123.9(3) no
C12 C8 C9 . . 118.5(3) no
C12 C8 C7 . . 122.3(3) no
C9 C8 C7 . . 119.1(3) no
C10 C9 C8 . . 117.8(3) no
C10 C9 H9A . . 121.1 no
C8 C9 H9A . . 121.1 no
N4 C10 C9 . . 124.4(3) no
N4 C10 H10A . . 117.6 no
C9 C10 H10A . . 118.0 no
C10 N4 C11 . . 117.0(3) no
C11 C12 C8 . . 118.6(3) no
C11 C12 H12A . . 120.9 no
C8 C12 H12A . . 120.5 no
Co1 O1W H1WA . . 121.3 no
Co1 O1W H1WB . . 118.1 no
H1WA O1W H1WB . . 107.1 no
Co1 O2W H2WA . . 127.0 no
Co1 O2W H2WB . . 116.8 no
H2WA O2W H2WB . . 109.3 no
Co1 O3W H3WA . . 109.9 no
Co1 O3W H3WB . . 119.0 no
H3WA O3W H3WB . . 103.3 no

loop_
_geom_bond_atom_site_label_1
_geom_bond_atom_site_label_2
_geom_bond_site_symmetry_2
_geom_bond_distance
_geom_bond_publ_flag
Co1 O2 2_556 2.019(2) yes
Co1 O1 . 2.063(2) yes
Co1 O2W . 2.092(2) yes
Co1 O1W . 2.096(2) yes
Co1 N1 . 2.102(3) yes
Co1 O3W . 2.127(2) yes
V1 O1 . 1.643(2) no
V1 O2 . 1.643(2) no
V1 O3 . 1.792(2) no
V1 O6 2_546 1.794(2) no
V2 O5 . 1.625(2) no
V2 O4 . 1.654(2) no
V2 O6 . 1.822(2) no
V2 O3 . 1.831(2) no
S1 C6 . 1.719(4) no
S1 C7 . 1.730(3) no
N1 C1 . 1.332(4) no
N1 C5 . 1.347(4) no
N2 C6 . 1.306(4) no
N2 N3 . 1.357(4) no
N3 C7 . 1.303(4) no
C11 N4 . 1.337(5) no
C11 C12 . 1.381(5) no
C11 H11A . 0.9600 no
O2 Co1 2_556 2.019(2) no
O6 V1 2_546 1.794(2) no
C1 C2 . 1.380(5) no
C1 H1A . 0.9600 no
C2 C3 . 1.395(5) no
C2 H2A . 0.9600 no
C3 C4 . 1.391(5) no
C3 C6 . 1.466(5) no
C4 C5 . 1.372(5) no
C4 H4A . 0.9599 no
C5 H5A . 0.9601 no
C7 C8 . 1.465(5) no
C8 C12 . 1.392(5) no
C8 C9 . 1.400(5) no
C9 C10 . 1.379(5) no
C9 H9A . 0.9599 no
C10 N4 . 1.335(5) no
C10 H10A . 0.9600 no
C12 H12A . 0.9599 no
O1W H1WA . 0.8991 no
O1W H1WB . 0.9391 no
O2W H2WA . 0.8111 no
O2W H2WB . 0.9063 no
O3W H3WA . 0.9176 no
O3W H3WB . 0.8606 no

loop_
_geom_hbond_atom_site_label_D
_geom_hbond_atom_site_label_H
_geom_hbond_atom_site_label_A
_geom_hbond_site_symmetry_A
_geom_hbond_distance_DH
_geom_hbond_distance_HA
_geom_hbond_distance_DA
_geom_hbond_angle_DHA
_geom_hbond_publ_flag
O3W H3WA O4 2_656 0.92 1.90 2.813(3) 171 yes
O1W H1WA O3 2_656 0.90 1.82 2.716(3) 172 yes
O3W H3WB O6 2_556 0.86 2.23 3.014(3) 152 yes
O2W H2WA N4 2_645 0.81 2.03 2.804(4) 160 yes
O2W H2WB O5 2_556 0.91 2.01 2.916(3) 176 yes
O1W H1WB O4 1_565 0.94 1.93 2.867(3) 173 yes

loop_
_geom_torsion_atom_site_label_1
_geom_torsion_atom_site_label_2
_geom_torsion_atom_site_label_3
_geom_torsion_atom_site_label_4
_geom_torsion_site_symmetry_1
_geom_torsion_site_symmetry_4
_geom_torsion
_geom_torsion_publ_flag
O1 Co1 N1 C1 . . -32.6(3) no
O2W Co1 N1 C1 . . -123.7(3) no
O1W Co1 N1 C1 . . 59.3(3) no
O3W Co1 N1 C1 . . 150.0(3) no
O1 Co1 N1 C5 . . 129.2(3) no
O2W Co1 N1 C5 . . 38.1(3) no
O1W Co1 N1 C5 . . -138.9(3) no
O3W Co1 N1 C5 . . -48.2(3) no
C6 N2 N3 C7 . . 1.0(4) no
O2 V1 O1 Co1 . . -6.3(6) no
O3 V1 O1 Co1 . . -126.6(6) no
O6 V1 O1 Co1 2_546 . 115.7(6) no
O2 Co1 O1 V1 2_556 . 9.7(6) no
O2W Co1 O1 V1 . . -78.5(6) no
O1W Co1 O1 V1 . . 96.2(6) no
N1 Co1 O1 V1 . . -172.7(6) no
O1 V1 O2 Co1 . 2_556 -18.0(8) no
O3 V1 O2 Co1 . 2_556 104.5(7) no
O6 V1 O2 Co1 2_546 2_556 -140.8(7) no
O1 V1 O3 V2 . . 149.75(14) no
O2 V1 O3 V2 . . 26.29(19) no
O6 V1 O3 V2 2_546 . -90.15(16) no
O5 V2 O3 V1 . . -84.03(18) no
O4 V2 O3 V1 . . 156.50(15) no
O6 V2 O3 V1 . . 34.39(19) no
O5 V2 O6 V1 . 2_546 178.61(16) no
O4 V2 O6 V1 . 2_546 -59.93(19) no
O3 V2 O6 V1 . 2_546 57.65(19) no
C5 N1 C1 C2 . . -4.6(5) no
Co1 N1 C1 C2 . . 157.7(3) no
N1 C1 C2 C3 . . -0.4(5) no
C1 C2 C3 C4 . . 5.3(5) no
C1 C2 C3 C6 . . -171.8(3) no
C2 C3 C4 C5 . . -5.3(5) no
C6 C3 C4 C5 . . 171.9(3) no
C1 N1 C5 C4 . . 4.6(5) no
Co1 N1 C5 C4 . . -157.6(3) no
C3 C4 C5 N1 . . 0.3(5) no
N3 N2 C6 C3 . . -178.3(3) no
N3 N2 C6 S1 . . -1.4(4) no
C4 C3 C6 N2 . . 12.4(5) no
C2 C3 C6 N2 . . -170.5(3) no
C4 C3 C6 S1 . . -164.1(3) no
C2 C3 C6 S1 . . 13.0(5) no
C7 S1 C6 N2 . . 1.1(3) no
C7 S1 C6 C3 . . 177.9(3) no
N2 N3 C7 C8 . . -179.0(3) no
N2 N3 C7 S1 . . -0.1(4) no
C6 S1 C7 N3 . . -0.5(3) no
C6 S1 C7 C8 . . 178.3(3) no
N3 C7 C8 C12 . . 175.9(3) no
S1 C7 C8 C12 . . -2.9(5) no
N3 C7 C8 C9 . . -2.7(5) no
S1 C7 C8 C9 . . 178.5(3) no
C12 C8 C9 C10 . . 0.6(5) no
C7 C8 C9 C10 . . 179.2(3) no
C8 C9 C10 N4 . . -1.1(6) no
C9 C10 N4 C11 . . 1.0(6) no
C12 C11 N4 C10 . . -0.4(5) no
N4 C11 C12 C8 . . -0.1(6) no
C9 C8 C12 C11 . . -0.1(5) no
C7 C8 C12 C11 . . -178.7(3) no
